data_4084523
loop_
_publ_author_name
'Qian, Hengyu'
'Yin, Zhigang'
'Zhang, Tongyan'
'Yan, Shihai'
'Wang, Quanling'
'Zhang, Chunxia'

_publ_section_title
;
 Palladacycle from Cyclometalation of the Unsubstituted Cyclopentadienyl
 Ring in Ferrocene: Synthesis, Characterization, Theoretical Studies, and
 Application to Suzuki--Miyaura Reaction
;
_journal_issue 21
_journal_name_full Organometallics
_journal_page_first 6241
_journal_paper_doi 10.1021/om5008924
_journal_volume 33
_journal_year 2014
_chemical_formula_sum 'C40 H39 Cl Fe N O P Pd'
_chemical_formula_weight 778.41
_chemical_name_systematic
; 
 ? 
;
_space_group_IT_number 2
_symmetry_cell_setting triclinic
_symmetry_space_group_name_Hall '-P 1'
_symmetry_space_group_name_H-M 'P -1'
_atom_sites_solution_hydrogens geom
_atom_sites_solution_primary direct
_atom_sites_solution_secondary difmap
_audit_creation_method SHELXL-97
_cell_angle_alpha 93.738(13)
_cell_angle_beta 98.035(17)
_cell_angle_gamma 95.052(16)
_cell_formula_units_Z 2
_cell_length_a 8.1800(19)
_cell_length_b 10.9180(16)
_cell_length_c 19.969(4)
_cell_measurement_reflns_used 2344
_cell_measurement_temperature 293(2)
_cell_measurement_theta_max 26.3134
_cell_measurement_theta_min 3.0153
_cell_volume 1753.6(6)
_computing_structure_refinement 'SHELXL-97 (Sheldrick, 1997)'
_computing_structure_solution 'SHELXS-97 (Sheldrick, 1990)'
_diffrn_ambient_temperature 293(2)
_diffrn_measured_fraction_theta_full 0.997
_diffrn_measured_fraction_theta_max 0.997
_diffrn_measurement_device_type 'Bruker Smart Apex CCD'
_diffrn_measurement_method 'phi and omega scans'
_diffrn_radiation_monochromator graphite
_diffrn_radiation_source 'fine-focus sealed tube'
_diffrn_radiation_type MoK\a
_diffrn_radiation_wavelength 0.71073
_diffrn_reflns_av_R_equivalents 0.0704
_diffrn_reflns_av_sigmaI/netI 0.0925
_diffrn_reflns_limit_h_max 10
_diffrn_reflns_limit_h_min -10
_diffrn_reflns_limit_k_max 13
_diffrn_reflns_limit_k_min -13
_diffrn_reflns_limit_l_max 24
_diffrn_reflns_limit_l_min -24
_diffrn_reflns_number 14571
_diffrn_reflns_theta_full 26.37
_diffrn_reflns_theta_max 26.37
_diffrn_reflns_theta_min 3.02
_exptl_absorpt_coefficient_mu 1.081
_exptl_absorpt_correction_T_max 0.323
_exptl_absorpt_correction_T_min 0.268
_exptl_absorpt_correction_type multi-scan
_exptl_crystal_colour red
_exptl_crystal_density_diffrn 1.474
_exptl_crystal_density_method 'not measured'
_exptl_crystal_description needle
_exptl_crystal_F_000 796
_exptl_crystal_size_max 0.24
_exptl_crystal_size_mid 0.22
_exptl_crystal_size_min 0.20
_refine_diff_density_max 1.079
_refine_diff_density_min -0.584
_refine_diff_density_rms 0.099
_refine_ls_extinction_method none
_refine_ls_goodness_of_fit_ref 1.031
_refine_ls_hydrogen_treatment mixed
_refine_ls_matrix_type full
_refine_ls_number_parameters 420
_refine_ls_number_reflns 7162
_refine_ls_number_restraints 1
_refine_ls_restrained_S_all 1.031
_refine_ls_R_factor_all 0.1076
_refine_ls_R_factor_gt 0.0664
_refine_ls_shift/su_max 0.015
_refine_ls_shift/su_mean 0.000
_refine_ls_structure_factor_coef Fsqd
_refine_ls_weighting_details 'calc w=1/[\s^2^(Fo^2^)+(0.0661P)^2^+0.0000P] where P=(Fo^2^+2Fc^2^)/3'
_refine_ls_weighting_scheme calc
_refine_ls_wR_factor_gt 0.1454
_refine_ls_wR_factor_ref 0.1753
_reflns_number_gt 4526
_reflns_number_total 7162
_reflns_threshold_expression >2sigma(I)
_cod_data_source_file om5008924_si_002.cif
_cod_data_source_block 4b
_cod_depositor_comments
;
The following automatic conversions were performed:

'_symmetry_cell_setting' value 'Triclinic' changed to 'triclinic'
according to
/home/saulius/struct/COD-crude-data--automatic-downloads/rss-feeds/ACS/lib/dictionaries/cif_core.dic
dictionary named 'cif_core.dic' version 2.4.2 from 2011-04-26.

Automatic conversion script
Id: cif_fix_values 2827 2014-09-09 07:05:25Z andrius 

 Adding full bibliography for 4084522--4084523.cif.
;
_cod_original_sg_symbol_H-M P-1
_cod_database_code 4084523

loop_
_symmetry_equiv_pos_as_xyz
'x, y, z'
'-x, -y, -z'

loop_
_atom_site_label
_atom_site_type_symbol
_atom_site_fract_x
_atom_site_fract_y
_atom_site_fract_z
_atom_site_U_iso_or_equiv
_atom_site_adp_type
_atom_site_occupancy
_atom_site_symmetry_multiplicity
_atom_site_calc_flag
_atom_site_refinement_flags
Pd1 Pd 0.52525(6) 0.26221(4) 0.21919(2) 0.05523(18) Uani 1 1 d .
Fe1 Fe 0.72234(11) 0.01941(8) 0.14400(5) 0.0624(3) Uani 1 1 d .
P1 P 0.4297(2) 0.21632(15) 0.31622(8) 0.0553(4) Uani 1 1 d .
N1 N 0.6191(5) 0.3035(4) 0.1277(2) 0.0453(10) Uani 1 1 d .
Cl1 Cl 0.5404(3) 0.48357(17) 0.24139(11) 0.1055(8) Uani 1 1 d .
C20 C 0.6624(8) 0.0137(6) 0.2387(3) 0.0688(18) Uani 1 1 d .
H20A H 0.7360 0.0443 0.2806 0.083 Uiso 1 1 calc R
C19 C 0.5517(7) 0.0837(6) 0.2004(3) 0.0542(14) Uani 1 1 d .
C35 C 0.1701(10) 0.3755(7) -0.1250(4) 0.078(2) Uani 1 1 d .
H35A H 0.2714 0.3864 -0.1411 0.094 Uiso 1 1 calc R
C31 C 0.3678(8) 0.3322(5) 0.0498(3) 0.0591(15) Uani 1 1 d .
C34 C 0.1692(8) 0.3618(6) -0.0570(3) 0.0620(16) Uani 1 1 d .
C33 C 0.3281(8) 0.3589(6) -0.0153(3) 0.0618(16) Uani 1 1 d .
H33A H 0.4191 0.3789 -0.0371 0.074 Uiso 1 1 calc R
C30 C 0.5453(7) 0.3327(5) 0.0724(3) 0.0531(14) Uani 1 1 d .
H30A H 0.6137 0.3582 0.0415 0.064 Uiso 1 1 calc R
C7 C 0.2818(7) 0.0826(6) 0.3208(3) 0.0580(15) Uani 1 1 d .
C1 C 0.6010(8) 0.2012(6) 0.3827(3) 0.0575(15) Uani 1 1 d .
C21 C 0.6520(10) -0.1081(6) 0.2068(4) 0.078(2) Uani 1 1 d .
H21A H 0.7155 -0.1751 0.2230 0.094 Uiso 1 1 calc R
C13 C 0.3229(8) 0.3421(6) 0.3492(3) 0.0613(16) Uani 1 1 d .
C29 C 0.7995(7) 0.3005(6) 0.1346(3) 0.0624(16) Uani 1 1 d .
H29A H 0.8487 0.3274 0.1808 0.075 Uiso 1 1 calc R
H29B H 0.8449 0.3568 0.1047 0.075 Uiso 1 1 calc R
C24 C 0.8418(7) 0.1732(6) 0.1171(3) 0.0627(16) Uani 1 1 d .
C8 C 0.3062(12) -0.0340(8) 0.2949(5) 0.118(4) Uani 1 1 d .
H8A H 0.3969 -0.0440 0.2724 0.141 Uiso 1 1 calc R
C32 C 0.2445(8) 0.2957(8) 0.0945(3) 0.086(2) Uani 1 1 d .
H32A H 0.2018 0.3680 0.1126 0.104 Uiso 1 1 calc R
H32B H 0.2968 0.2534 0.1311 0.104 Uiso 1 1 calc R
H32C H 0.1550 0.2421 0.0688 0.104 Uiso 1 1 calc R
C11 C 0.0389(9) -0.0109(8) 0.3585(4) 0.085(2) Uani 1 1 d .
H11A H -0.0529 -0.0016 0.3804 0.103 Uiso 1 1 calc R
C3 C 0.7254(11) 0.1088(9) 0.4805(4) 0.104(3) Uani 1 1 d .
H3A H 0.7202 0.0487 0.5113 0.124 Uiso 1 1 calc R
C4 C 0.8632(10) 0.1899(8) 0.4858(4) 0.087(2) Uani 1 1 d .
H4A H 0.9504 0.1876 0.5208 0.104 Uiso 1 1 calc R
C5 C 0.8716(9) 0.2728(8) 0.4401(4) 0.080(2) Uani 1 1 d .
H5A H 0.9660 0.3282 0.4434 0.096 Uiso 1 1 calc R
C10 C 0.0642(10) -0.1235(8) 0.3330(4) 0.089(2) Uani 1 1 d .
H10A H -0.0092 -0.1919 0.3367 0.106 Uiso 1 1 calc R
C14 C 0.1955(10) 0.3838(7) 0.3078(4) 0.083(2) Uani 1 1 d .
H14A H 0.1693 0.3505 0.2631 0.099 Uiso 1 1 calc R
C6 C 0.7425(8) 0.2786(6) 0.3877(3) 0.0686(17) Uani 1 1 d .
H6A H 0.7529 0.3359 0.3558 0.082 Uiso 1 1 calc R
C36 C 0.0259(14) 0.3737(8) -0.1699(4) 0.110(3) Uani 1 1 d .
H36A H 0.0310 0.3759 -0.2160 0.132 Uiso 1 1 calc R
C37 C -0.1243(13) 0.3687(8) -0.1475(5) 0.105(3) Uani 1 1 d .
H37A H -0.2211 0.3761 -0.1768 0.127 Uiso 1 1 calc R
C22 C 0.5369(10) -0.1143(7) 0.1493(4) 0.086(2) Uani 1 1 d .
H22A H 0.5049 -0.1869 0.1170 0.104 Uiso 1 1 calc R
C12 C 0.1473(8) 0.0917(7) 0.3527(4) 0.0743(19) Uani 1 1 d .
H12A H 0.1271 0.1684 0.3711 0.089 Uiso 1 1 calc R
C23 C 0.4741(8) 0.0027(7) 0.1435(4) 0.074(2) Uani 1 1 d .
H23A H 0.3910 0.0240 0.1070 0.089 Uiso 1 1 calc R
C15 C 0.1039(11) 0.4754(8) 0.3314(5) 0.099(3) Uani 1 1 d .
H15A H 0.0147 0.5007 0.3033 0.119 Uiso 1 1 calc R
C2 C 0.5919(9) 0.1144(8) 0.4297(4) 0.089(2) Uani 1 1 d .
H2A H 0.4970 0.0598 0.4273 0.106 Uiso 1 1 calc R
C38 C -0.1278(12) 0.3522(12) -0.0798(5) 0.143(5) Uani 1 1 d .
H38A H -0.2285 0.3393 -0.0635 0.171 Uiso 1 1 calc R
C9 C 0.1996(14) -0.1349(8) 0.3017(5) 0.132(4) Uani 1 1 d .
H9A H 0.2204 -0.2123 0.2845 0.158 Uiso 1 1 calc R
C28 C 0.7722(10) 0.0954(6) 0.0578(4) 0.078(2) Uani 1 1 d .
H28A H 0.6897 0.1171 0.0212 0.093 Uiso 1 1 calc R
C17 C 0.2710(10) 0.4856(9) 0.4365(5) 0.109(4) Uani 1 1 d .
H17A H 0.2975 0.5210 0.4808 0.131 Uiso 1 1 calc R
C18 C 0.3621(8) 0.3917(8) 0.4153(4) 0.093(3) Uani 1 1 d .
H18A H 0.4465 0.3636 0.4448 0.111 Uiso 1 1 calc R
C26 C 0.9511(11) -0.0137(8) 0.1213(6) 0.101(3) Uani 1 1 d .
H26A H 1.0161 -0.0804 0.1369 0.122 Uiso 1 1 calc R
C27 C 0.8382(13) -0.0177(8) 0.0621(5) 0.108(3) Uani 1 1 d .
H27A H 0.8085 -0.0892 0.0289 0.129 Uiso 1 1 calc R
C16 C 0.1468(12) 0.5265(8) 0.3955(5) 0.102(3) Uani 1 1 d .
H16A H 0.0902 0.5902 0.4112 0.123 Uiso 1 1 calc R
C25 C 0.9530(9) 0.1030(7) 0.1546(4) 0.084(2) Uani 1 1 d .
H25A H 1.0210 0.1316 0.1981 0.101 Uiso 1 1 calc R
C39 C 0.0168(11) 0.3550(11) -0.0376(4) 0.125(4) Uani 1 1 d .
H39A H 0.0114 0.3519 0.0085 0.150 Uiso 1 1 calc R
O1 O 0.7516(11) 0.6484(9) 0.3758(6) 0.190(4) Uani 1 1 d D
C40 C 0.6358(17) 0.7322(15) 0.3891(8) 0.200(7) Uani 1 1 d .
H40A H 0.6938 0.8088 0.4096 0.300 Uiso 1 1 calc R
H40B H 0.5658 0.6983 0.4195 0.300 Uiso 1 1 calc R
H40C H 0.5690 0.7465 0.3474 0.300 Uiso 1 1 calc R
H1 H 0.71(2) 0.598(15) 0.342(6) 0.300 Uiso 1 1 d D

loop_
_atom_site_aniso_label
_atom_site_aniso_U_11
_atom_site_aniso_U_22
_atom_site_aniso_U_33
_atom_site_aniso_U_23
_atom_site_aniso_U_13
_atom_site_aniso_U_12
Pd1 0.0685(3) 0.0557(3) 0.0427(3) 0.0032(2) 0.0126(2) 0.0065(2)
Fe1 0.0705(6) 0.0623(6) 0.0586(5) 0.0055(4) 0.0195(5) 0.0128(4)
P1 0.0633(9) 0.0600(10) 0.0428(8) 0.0017(7) 0.0108(7) 0.0032(7)
N1 0.044(2) 0.053(3) 0.042(2) 0.007(2) 0.013(2) 0.009(2)
Cl1 0.177(2) 0.0586(11) 0.0947(15) 0.0045(10) 0.0708(15) 0.0078(12)
C20 0.086(5) 0.072(4) 0.052(4) 0.003(3) 0.018(3) 0.019(4)
C19 0.057(3) 0.066(4) 0.043(3) 0.008(3) 0.015(3) 0.010(3)
C35 0.095(5) 0.077(5) 0.059(4) 0.018(4) 0.001(4) -0.002(4)
C31 0.076(4) 0.055(4) 0.048(3) 0.008(3) 0.016(3) 0.006(3)
C34 0.075(4) 0.063(4) 0.048(3) 0.003(3) 0.001(3) 0.018(3)
C33 0.070(4) 0.067(4) 0.052(3) 0.008(3) 0.017(3) 0.009(3)
C30 0.053(3) 0.058(4) 0.050(3) 0.008(3) 0.013(3) 0.005(3)
C7 0.066(4) 0.066(4) 0.039(3) -0.003(3) 0.007(3) -0.002(3)
C1 0.074(4) 0.061(4) 0.040(3) 0.004(3) 0.018(3) 0.002(3)
C21 0.099(5) 0.057(4) 0.089(5) 0.016(4) 0.039(5) 0.021(4)
C13 0.071(4) 0.059(4) 0.056(4) 0.000(3) 0.022(3) 0.002(3)
C29 0.061(4) 0.071(4) 0.056(4) 0.007(3) 0.010(3) 0.006(3)
C24 0.058(4) 0.063(4) 0.071(4) 0.014(3) 0.019(3) 0.007(3)
C8 0.156(8) 0.084(6) 0.121(8) -0.017(5) 0.088(7) -0.037(6)
C32 0.067(4) 0.135(7) 0.061(4) 0.030(4) 0.008(3) 0.015(4)
C11 0.064(4) 0.104(6) 0.094(6) 0.032(5) 0.020(4) 0.007(4)
C3 0.101(6) 0.128(8) 0.080(5) 0.058(5) -0.003(5) -0.007(6)
C4 0.076(5) 0.123(7) 0.060(4) 0.016(5) 0.003(4) 0.005(5)
C5 0.065(4) 0.098(6) 0.075(5) 0.000(4) 0.011(4) -0.005(4)
C10 0.092(6) 0.100(6) 0.065(5) 0.007(4) 0.006(4) -0.027(5)
C14 0.121(6) 0.079(5) 0.054(4) 0.021(4) 0.011(4) 0.035(4)
C6 0.075(4) 0.075(5) 0.054(4) 0.010(3) 0.011(3) -0.001(3)
C36 0.151(9) 0.102(7) 0.067(5) 0.016(5) -0.025(6) 0.010(6)
C37 0.116(7) 0.103(7) 0.089(6) -0.007(5) -0.026(6) 0.043(6)
C22 0.098(5) 0.066(5) 0.093(6) -0.024(4) 0.023(5) -0.001(4)
C12 0.064(4) 0.069(4) 0.092(5) 0.017(4) 0.017(4) 0.005(3)
C23 0.070(4) 0.083(5) 0.065(4) -0.009(4) 0.005(3) 0.004(4)
C15 0.121(7) 0.100(6) 0.096(6) 0.034(5) 0.045(5) 0.054(5)
C2 0.071(4) 0.123(7) 0.070(5) 0.032(5) 0.008(4) -0.014(4)
C38 0.099(7) 0.247(14) 0.077(6) -0.012(8) -0.007(6) 0.038(7)
C9 0.189(10) 0.082(6) 0.128(8) -0.030(6) 0.085(8) -0.035(6)
C28 0.112(6) 0.069(5) 0.058(4) 0.013(4) 0.028(4) 0.016(4)
C17 0.078(5) 0.124(8) 0.119(8) -0.057(6) 0.023(5) 0.009(5)
C18 0.063(4) 0.123(7) 0.081(5) -0.039(5) 0.000(4) -0.001(4)
C26 0.096(6) 0.090(6) 0.141(9) 0.048(6) 0.058(6) 0.040(5)
C27 0.145(8) 0.084(6) 0.114(8) 0.002(6) 0.079(7) 0.031(6)
C16 0.114(7) 0.077(6) 0.122(8) -0.015(6) 0.049(6) 0.016(5)
C25 0.069(4) 0.088(6) 0.103(6) 0.033(5) 0.018(4) 0.016(4)
C39 0.087(6) 0.233(12) 0.056(5) 0.003(6) 0.001(4) 0.033(6)
O1 0.114(6) 0.166(9) 0.266(13) -0.041(8) -0.006(7) -0.018(5)
C40 0.146(12) 0.250(18) 0.207(16) 0.005(14) 0.059(11) -0.006(12)

loop_
_atom_type_symbol
_atom_type_description
_atom_type_scat_dispersion_real
_atom_type_scat_dispersion_imag
_atom_type_scat_source
C C 0.0033 0.0016 'International Tables Vol C Tables 4.2.6.8 and 6.1.1.4'
H H 0.0000 0.0000 'International Tables Vol C Tables 4.2.6.8 and 6.1.1.4'
N N 0.0061 0.0033 'International Tables Vol C Tables 4.2.6.8 and 6.1.1.4'
O O 0.0106 0.0060 'International Tables Vol C Tables 4.2.6.8 and 6.1.1.4'
P P 0.1023 0.0942 'International Tables Vol C Tables 4.2.6.8 and 6.1.1.4'
Cl Cl 0.1484 0.1585 'International Tables Vol C Tables 4.2.6.8 and 6.1.1.4'
Fe Fe 0.3463 0.8444 'International Tables Vol C Tables 4.2.6.8 and 6.1.1.4'
Pd Pd -0.9988 1.0072 'International Tables Vol C Tables 4.2.6.8 and 6.1.1.4'

loop_
_geom_angle_atom_site_label_1
_geom_angle_atom_site_label_2
_geom_angle_atom_site_label_3
_geom_angle
C19 Pd1 N1 90.40(19)
C19 Pd1 P1 88.86(16)
N1 Pd1 P1 178.98(13)
C19 Pd1 Cl1 170.82(17)
N1 Pd1 Cl1 84.82(12)
P1 Pd1 Cl1 95.82(6)
C25 Fe1 C24 41.1(3)
C25 Fe1 C23 157.8(3)
C24 Fe1 C23 121.6(3)
C25 Fe1 C20 106.2(3)
C24 Fe1 C20 119.9(3)
C23 Fe1 C20 68.0(3)
C25 Fe1 C22 158.5(4)
C24 Fe1 C22 160.0(3)
C23 Fe1 C22 41.2(3)
C20 Fe1 C22 67.8(3)
C25 Fe1 C21 122.5(3)
C24 Fe1 C21 157.3(3)
C23 Fe1 C21 68.3(3)
C20 Fe1 C21 41.2(3)
C22 Fe1 C21 39.5(3)
C25 Fe1 C28 68.0(3)
C24 Fe1 C28 41.4(3)
C23 Fe1 C28 108.7(3)
C20 Fe1 C28 157.6(3)
C22 Fe1 C28 125.4(3)
C21 Fe1 C28 160.2(3)
C25 Fe1 C27 67.3(4)
C24 Fe1 C27 68.8(3)
C23 Fe1 C27 125.2(4)
C20 Fe1 C27 159.7(4)
C22 Fe1 C27 110.7(3)
C21 Fe1 C27 124.6(3)
C28 Fe1 C27 40.0(3)
C25 Fe1 C26 40.4(3)
C24 Fe1 C26 69.2(3)
C23 Fe1 C26 160.7(4)
C20 Fe1 C26 122.8(4)
C22 Fe1 C26 124.2(3)
C21 Fe1 C26 108.3(3)
C28 Fe1 C26 67.7(4)
C27 Fe1 C26 39.9(4)
C25 Fe1 C19 120.7(3)
C24 Fe1 C19 104.0(2)
C23 Fe1 C19 41.0(2)
C20 Fe1 C19 40.5(2)
C22 Fe1 C19 69.1(2)
C21 Fe1 C19 69.2(3)
C28 Fe1 C19 122.3(3)
C27 Fe1 C19 159.6(4)
C26 Fe1 C19 157.4(4)
C1 P1 C13 104.6(3)
C1 P1 C7 104.6(3)
C13 P1 C7 101.7(3)
C1 P1 Pd1 110.57(19)
C13 P1 Pd1 111.1(2)
C7 P1 Pd1 122.66(18)
C30 N1 C29 117.9(5)
C30 N1 Pd1 130.2(4)
C29 N1 Pd1 111.8(4)
C19 C20 C21 109.6(6)
C19 C20 Fe1 70.9(4)
C21 C20 Fe1 69.7(4)
C19 C20 H20A 125.2
C21 C20 H20A 125.2
Fe1 C20 H20A 125.2
C20 C19 C23 105.6(6)
C20 C19 Pd1 126.3(4)
C23 C19 Pd1 127.9(5)
C20 C19 Fe1 68.6(3)
C23 C19 Fe1 68.3(3)
Pd1 C19 Fe1 124.0(3)
C34 C35 C36 122.1(8)
C34 C35 H35A 119.0
C36 C35 H35A 119.0
C33 C31 C30 114.5(5)
C33 C31 C32 124.3(6)
C30 C31 C32 121.1(6)
C39 C34 C35 114.7(7)
C39 C34 C33 128.1(7)
C35 C34 C33 117.2(6)
C31 C33 C34 131.4(6)
C31 C33 H33A 114.3
C34 C33 H33A 114.3
N1 C30 C31 129.3(5)
N1 C30 H30A 115.3
C31 C30 H30A 115.3
C12 C7 C8 116.7(6)
C12 C7 P1 121.6(5)
C8 C7 P1 121.6(5)
C6 C1 C2 118.2(7)
C6 C1 P1 119.7(5)
C2 C1 P1 122.2(5)
C22 C21 C20 107.6(7)
C22 C21 Fe1 70.1(5)
C20 C21 Fe1 69.1(4)
C22 C21 H21A 126.2
C20 C21 H21A 126.2
Fe1 C21 H21A 126.2
C14 C13 C18 119.4(6)
C14 C13 P1 118.8(5)
C18 C13 P1 121.8(6)
N1 C29 C24 110.5(5)
N1 C29 H29A 109.5
C24 C29 H29A 109.5
N1 C29 H29B 109.5
C24 C29 H29B 109.5
H29A C29 H29B 108.1
C25 C24 C28 105.3(6)
C25 C24 C29 128.7(6)
C28 C24 C29 126.0(6)
C25 C24 Fe1 69.1(4)
C28 C24 Fe1 70.3(4)
C29 C24 Fe1 124.0(4)
C9 C8 C7 121.4(8)
C9 C8 H8A 119.3
C7 C8 H8A 119.3
C31 C32 H32A 109.5
C31 C32 H32B 109.5
H32A C32 H32B 109.5
C31 C32 H32C 109.5
H32A C32 H32C 109.5
H32B C32 H32C 109.5
C10 C11 C12 121.1(7)
C10 C11 H11A 119.4
C12 C11 H11A 119.4
C4 C3 C2 120.9(8)
C4 C3 H3A 119.5
C2 C3 H3A 119.5
C5 C4 C3 119.0(8)
C5 C4 H4A 120.5
C3 C4 H4A 120.5
C4 C5 C6 121.5(7)
C4 C5 H5A 119.3
C6 C5 H5A 119.3
C11 C10 C9 118.3(7)
C11 C10 H10A 120.8
C9 C10 H10A 120.8
C13 C14 C15 121.2(7)
C13 C14 H14A 119.4
C15 C14 H14A 119.4
C1 C6 C5 120.6(7)
C1 C6 H6A 119.7
C5 C6 H6A 119.7
C37 C36 C35 120.7(9)
C37 C36 H36A 119.6
C35 C36 H36A 119.6
C36 C37 C38 117.7(9)
C36 C37 H37A 121.1
C38 C37 H37A 121.1
C21 C22 C23 108.8(6)
C21 C22 Fe1 70.3(4)
C23 C22 Fe1 69.1(4)
C21 C22 H22A 125.6
C23 C22 H22A 125.6
Fe1 C22 H22A 125.6
C7 C12 C11 121.5(7)
C7 C12 H12A 119.3
C11 C12 H12A 119.3
C22 C23 C19 108.5(7)
C22 C23 Fe1 69.7(4)
C19 C23 Fe1 70.7(3)
C22 C23 H23A 125.8
C19 C23 H23A 125.8
Fe1 C23 H23A 125.8
C16 C15 C14 119.0(9)
C16 C15 H15A 120.5
C14 C15 H15A 120.5
C1 C2 C3 119.7(7)
C1 C2 H2A 120.1
C3 C2 H2A 120.1
C39 C38 C37 119.1(10)
C39 C38 H38A 120.4
C37 C38 H38A 120.4
C10 C9 C8 121.0(8)
C10 C9 H9A 119.5
C8 C9 H9A 119.5
C27 C28 C24 108.3(8)
C27 C28 Fe1 70.1(5)
C24 C28 Fe1 68.4(4)
C27 C28 H28A 125.9
C24 C28 H28A 125.9
Fe1 C28 H28A 125.9
C16 C17 C18 122.4(8)
C16 C17 H17A 118.8
C18 C17 H17A 118.8
C13 C18 C17 117.8(8)
C13 C18 H18A 121.1
C17 C18 H18A 121.1
C27 C26 C25 106.9(8)
C27 C26 Fe1 69.9(5)
C25 C26 Fe1 68.1(4)
C27 C26 H26A 126.6
C25 C26 H26A 126.6
Fe1 C26 H26A 126.6
C26 C27 C28 109.2(8)
C26 C27 Fe1 70.3(5)
C28 C27 Fe1 69.9(4)
C26 C27 H27A 125.4
C28 C27 H27A 125.4
Fe1 C27 H27A 125.4
C17 C16 C15 120.0(8)
C17 C16 H16A 120.0
C15 C16 H16A 120.0
C26 C25 C24 110.3(8)
C26 C25 Fe1 71.5(5)
C24 C25 Fe1 69.8(4)
C26 C25 H25A 124.8
C24 C25 H25A 124.8
Fe1 C25 H25A 124.8
C38 C39 C34 125.1(9)
C38 C39 H39A 117.4
C34 C39 H39A 117.4
C40 O1 H1 110(10)
O1 C40 H40A 109.5
O1 C40 H40B 109.5
H40A C40 H40B 109.5
O1 C40 H40C 109.5
H40A C40 H40C 109.5
H40B C40 H40C 109.5

loop_
_geom_bond_atom_site_label_1
_geom_bond_atom_site_label_2
_geom_bond_distance
Pd1 C19 1.997(6)
Pd1 N1 2.138(4)
Pd1 P1 2.2576(17)
Pd1 Cl1 2.4176(19)
Fe1 C25 1.999(7)
Fe1 C24 2.009(6)
Fe1 C23 2.022(7)
Fe1 C20 2.023(6)
Fe1 C22 2.029(7)
Fe1 C21 2.032(7)
Fe1 C28 2.034(7)
Fe1 C27 2.038(7)
Fe1 C26 2.043(8)
Fe1 C19 2.053(5)
P1 C1 1.817(7)
P1 C13 1.827(6)
P1 C7 1.828(6)
N1 C30 1.255(7)
N1 C29 1.466(7)
C20 C19 1.413(9)
C20 C21 1.427(9)
C20 H20A 0.9800
C19 C23 1.429(8)
C35 C34 1.375(9)
C35 C36 1.376(11)
C35 H35A 0.9300
C31 C33 1.351(8)
C31 C30 1.459(8)
C31 C32 1.484(8)
C34 C39 1.354(10)
C34 C33 1.447(9)
C33 H33A 0.9300
C30 H30A 0.9300
C7 C12 1.353(8)
C7 C8 1.385(9)
C1 C6 1.359(8)
C1 C2 1.381(10)
C21 C22 1.373(11)
C21 H21A 0.9800
C13 C14 1.366(9)
C13 C18 1.376(8)
C29 C24 1.493(8)
C29 H29A 0.9700
C29 H29B 0.9700
C24 C25 1.408(10)
C24 C28 1.429(9)
C8 C9 1.369(10)
C8 H8A 0.9300
C32 H32A 0.9600
C32 H32B 0.9600
C32 H32C 0.9600
C11 C10 1.345(10)
C11 C12 1.388(9)
C11 H11A 0.9300
C3 C4 1.358(10)
C3 C2 1.391(11)
C3 H3A 0.9300
C4 C5 1.330(11)
C4 H4A 0.9300
C5 C6 1.387(10)
C5 H5A 0.9300
C10 C9 1.357(11)
C10 H10A 0.9300
C14 C15 1.398(10)
C14 H14A 0.9300
C6 H6A 0.9300
C36 C37 1.363(12)
C36 H36A 0.9300
C37 C38 1.379(13)
C37 H37A 0.9300
C22 C23 1.424(10)
C22 H22A 0.9800
C12 H12A 0.9300
C23 H23A 0.9800
C15 C16 1.350(11)
C15 H15A 0.9300
C2 H2A 0.9300
C38 C39 1.350(12)
C38 H38A 0.9300
C9 H9A 0.9300
C28 C27 1.394(11)
C28 H28A 0.9800
C17 C16 1.341(13)
C17 C18 1.398(10)
C17 H17A 0.9300
C18 H18A 0.9300
C26 C27 1.391(13)
C26 C25 1.395(11)
C26 H26A 0.9800
C27 H27A 0.9800
C16 H16A 0.9300
C25 H25A 0.9800
C39 H39A 0.9300
O1 C40 1.413(15)
O1 H1 0.848(10)
C40 H40A 0.9600
C40 H40B 0.9600
C40 H40C 0.9600
